data_1001009
loop_
_publ_author_name
'Labbe, P'
'Frey, M'
'Raveau, B'
'Monier, J C'

_publ_section_title
;
Structure cristalline de la phase ferroelectrique du niobate de plomb
Pb Nb~2~ O~6~ . Deplacements des atomes metalliques et interpretation
de la surstructure
;
_journal_coden_ASTM ACBCAR
_journal_name_full 'Acta Crystallographica B (24,1968-38,1982)'
_journal_page_first 2201
_journal_page_last 2212
_journal_paper_doi 10.1107/S0567740877008012
_journal_volume 33
_journal_year 1977
_chemical_formula_structural 'PB NB2 O6'
_chemical_formula_sum 'Nb2 O6 Pb'
_chemical_name_systematic 'Lead diniobium oxide'
_space_group_IT_number 36
_symmetry_cell_setting orthorhombic
_symmetry_Int_Tables_number 36
_symmetry_space_group_name_Hall 'B -2 -2b'
_symmetry_space_group_name_H-M 'B b 21 m'
_cell_angle_alpha 90
_cell_angle_beta 90
_cell_angle_gamma 90
_cell_formula_units_Z 40
_cell_length_a 35.292(5)
_cell_length_b 17.943(5)
_cell_length_c 7.746(1)
_cell_volume 4905.1
_refine_ls_R_factor_all 0.062
_cod_database_code 1001009

loop_
_symmetry_equiv_pos_as_xyz
x,y,z
x,y,-z
-x,1/2+y,-z
-x,1/2+y,z
1/2+x,y,1/2+z
1/2+x,y,1/2-z
1/2-x,1/2+y,1/2-z
1/2-x,1/2+y,1/2+z

loop_
_atom_site_label
_atom_site_type_symbol
_atom_site_symmetry_multiplicity
_atom_site_Wyckoff_symbol
_atom_site_fract_x
_atom_site_fract_y
_atom_site_fract_z
_atom_site_occupancy
_atom_site_attached_hydrogens
_atom_site_calc_flag
Nb1 Nb5+ 8 b 0.1249(3) 0.4997 0.25 1. 0 d
Nb2 Nb5+ 8 b 0.1252(4) -0.0005(5) 0.25 1. 0 d
Nb3 Nb5+ 8 b 0.0353(2) 0.6100(6) 0.25 1. 0 d
Nb4 Nb5+ 8 b 0.2149(2) 0.6106(6) 0.25 1. 0 d
Nb5 Nb5+ 8 b 0.0338(2) 0.3940(5) 0.25 1. 0 d
Nb6 Nb5+ 8 b 0.2160(2) 0.3949(6) 0.25 1. 0 d
Nb7 Nb5+ 8 b 0.0716(2) 0.1792(5) 0.25 1. 0 d
Nb8 Nb5+ 8 b 0.1778(3) 0.1865(8) 0.25 1. 0 d
Nb9 Nb5+ 8 b 0.0698(2) 0.8219(6) 0.25 1. 0 d
Nb10 Nb5+ 8 b 0.1804(2) 0.8212(6) 0.25 1. 0 d
Pb1 Pb2+ 4 a 0.0385(2) 0.0235(4) 0. 1. 0 d
Pb2 Pb2+ 4 a 0.0395(2) 0.0297(4) 0.5 1. 0 d
Pb3 Pb2+ 4 a 0.2095(2) 0.0335(4) 0. 1. 0 d
Pb4 Pb2+ 4 a 0.2128(2) 0.0182(4) 0.5 1. 0 d
Pb5 Pb2+ 4 a 0.1274(2) 0.6999(3) 0. 1. 0 d
Pb6 Pb2+ 4 a 0.1303(2) 0.6902(4) 0.5 1. 0 d
Pb7 Pb2+ 4 a 0.1301(2) 0.3449(4) 0.5 1. 0 d
Pb8 Pb2+ 4 a 0.1173(2) 0.3438(4) 0. 1. 0 d
Pb9 Pb2+ 4 a 0.0017(4) 0.2482(7) 0. 0.5 0 d
Pb10 Pb2+ 4 a 0.2477(3) 0.2486(7) 0. 0.5 0 d
Pb11 Pb2+ 4 a 0.0010(3) 0.2497(7) 0.5 0.5 0 d
Pb12 Pb2+ 4 a 0.2481(3) 0.2489(7) 0.5 0.5 0 d
O1 O2- 4 a 0.1128(25) 0.4837(51) 0. 1. 0 d
O2 O2- 4 a 0.3672(24) -0.0095(50) 0. 1. 0 d
O3 O2- 4 a 0.1421(25) -0.0071(57) 0. 1. 0 d
O4 O2- 4 a 0.3870(24) 0.4945(54) 0. 1. 0 d
O5 O2- 4 a 0.4607(25) 0.1001(59) 0.5 1. 0 d
O6 O2- 4 a 0.4751(25) 0.1039(55) 0. 1. 0 d
O7 O2- 4 a 0.2762(25) 0.0964(55) 0.5 1. 0 d
O8 O2- 4 a 0.2912(25) 0.1121(57) 0. 1. 0 d
O9 O2- 4 a 0.0410(24) 0.3837(58) 0. 1. 0 d
O10 O2- 4 a 0.0288(25) 0.4062(59) 0.5 1. 0 d
O11 O2- 4 a 0.2264(25) 0.3851(59) 0. 1. 0 d
O12 O2- 4 a 0.2038(24) 0.3734(57) 0.5 1. 0 d
O13 O2- 4 a 0.0736(25) 0.2064(56) 0. 1. 0 d
O14 O2- 4 a 0.0660(25) 0.1515(56) 0.5 1. 0 d
O15 O2- 4 a 0.1749(25) 0.1677(56) 0. 1. 0 d
O16 O2- 4 a 0.1854(25) 0.1777(60) 0.5 1. 0 d
O17 O2- 4 a 0.4276(26) 0.2978(56) 0.5 1. 0 d
O18 O2- 4 a 0.4269(24) 0.3122(56) 0. 1. 0 d
O19 O2- 4 a 0.3304(25) 0.3135(55) 0.5 1. 0 d
O20 O2- 4 a 0.3193(26) 0.2863(53) 0. 1. 0 d
O21 O2- 8 b 0.4113(19) 0.0708(41) 0.2174(95) 1. 0 d
O22 O2- 8 b 0.3389(19) 0.0753(42) 0.2707(93) 1. 0 d
O23 O2- 8 b 0.4463(16) 0.2128(42) 0.2089(96) 1. 0 d
O24 O2- 8 b 0.3042(17) 0.2129(43) 0.2740(99) 1. 0 d
O25 O2- 8 b 0.0139(17) 0.4963(42) 0.2193(90) 1. 0 d
O26 O2- 8 b 0.2347(17) 0.4911(42) 0.2690(87) 1. 0 d
O27 O2- 8 b 0.0172(19) 0.1299(42) 0.2336(99) 1. 0 d
O28 O2- 8 b 0.2318(18) 0.1403(38) 0.2055(97) 1. 0 d
O29 O2- 8 b 0.0856(19) 0.0702(41) 0.2312(94) 1. 0 d
O30 O2- 8 b 0.1619(18) 0.0726(39) 0.2848(95) 1. 0 d
O31 O2- 8 b 0.1268(17) 0.2127(35) 0.2805(91) 1. 0 d
O32 O2- 8 b 0.377(2) 0.2742(33) 0.2426(97) 1. 0 d
O33 O2- 8 b 0.4110(19) 0.4187(41) 0.2839(95) 1. 0 d
O34 O2- 8 b 0.3401(18) 0.4255(39) 0.2050(99) 1. 0 d
O35 O2- 8 b 0.4836(17) 0.3492(42) 0.2739(86) 1. 0 d
O36 O2- 8 b 0.2703(17) 0.3430(41) 0.2745(86) 1. 0 d
O37 O2- 8 b 0.0509(18) 0.2695(41) 0.2979(99) 1. 0 d
O38 O2- 8 b 0.2000(19) 0.2816(40) 0.2504(99) 1. 0 d
O39 O2- 8 b 0.0851(18) 0.4048(41) 0.2808(91) 1. 0 d
O40 O2- 8 b 0.1612(18) 0.4113(40) 0.2207(97) 1. 0 d

loop_
_atom_type_symbol
_atom_type_oxidation_number
Nb5+ 5.000
Pb2+ 2.000
O2- -2.000
